data_7040809
loop_
_publ_author_name
'Li, Zhuang'
'Liu, Ling'
'Sun, Hong-Mei'
'Shen, Qi'
'Zhang, Yong'

_publ_section_title
;
 Alkyl Grignard cross-coupling of aryl phosphates catalyzed by new, highly
 active ionic iron(ii) complexes containing a phosphine ligand and an
 imidazolium cation.
;
_journal_issue 44
_journal_name_full 'Dalton transactions (Cambridge, England : 2003)'
_journal_page_first 17739
_journal_page_last 17747
_journal_paper_doi 10.1039/c6dt02995g
_journal_volume 45
_journal_year 2016
_chemical_formula_moiety 'C45 H52 Br3 Fe N2 P'
_chemical_formula_sum 'C45 H52 Br3 Fe N2 P'
_chemical_formula_weight 947.44
_chemical_name_systematic
; 
 ? 
;
_space_group_IT_number 33
_symmetry_cell_setting orthorhombic
_symmetry_space_group_name_Hall 'P 2c -2n'
_symmetry_space_group_name_H-M 'P n a 21'
_atom_sites_solution_hydrogens geom
_atom_sites_solution_primary direct
_atom_sites_solution_secondary difmap
_audit_creation_method SHELXL-97
_audit_update_record
;
2016-09-21 deposited with the CCDC.
2016-09-27 downloaded from the CCDC.
;
_cell_angle_alpha 90.00
_cell_angle_beta 90.00
_cell_angle_gamma 90.00
_cell_formula_units_Z 4
_cell_length_a 17.4631(9)
_cell_length_b 14.2501(5)
_cell_length_c 17.9938(10)
_cell_measurement_reflns_used 4868
_cell_measurement_temperature 293(2)
_cell_measurement_theta_max 1.00000
_cell_measurement_theta_min 0.45195
_cell_volume 4477.8(4)
_computing_structure_refinement 'SHELXL-97 (Sheldrick, 1997)'
_computing_structure_solution 'SHELXS-97 (Sheldrick, 1990)'
_diffrn_ambient_temperature 293(2)
_diffrn_measured_fraction_theta_full 0.998
_diffrn_measured_fraction_theta_max 0.998
_diffrn_measurement_device_type 'Xcalibur, Atlas, Gemini'
_diffrn_radiation_monochromator graphite
_diffrn_radiation_source 'fine-focus sealed tube'
_diffrn_radiation_type MoK\a
_diffrn_radiation_wavelength 0.71073
_diffrn_reflns_av_R_equivalents 0.0491
_diffrn_reflns_av_unetI/netI 0.0678
_diffrn_reflns_limit_h_max 17
_diffrn_reflns_limit_h_min -20
_diffrn_reflns_limit_k_max 15
_diffrn_reflns_limit_k_min -16
_diffrn_reflns_limit_l_max 17
_diffrn_reflns_limit_l_min -21
_diffrn_reflns_number 17111
_diffrn_reflns_theta_full 25.00
_diffrn_reflns_theta_max 25.00
_diffrn_reflns_theta_min 2.86
_exptl_absorpt_coefficient_mu 3.081
_exptl_absorpt_correction_T_max 1.00000
_exptl_absorpt_correction_T_min 0.45195
_exptl_absorpt_correction_type multi-scan
_exptl_crystal_colour 'clear light orange'
_exptl_crystal_density_diffrn 1.405
_exptl_crystal_density_method 'not measured'
_exptl_crystal_description block
_exptl_crystal_F_000 1928
_exptl_crystal_size_max 0.71
_exptl_crystal_size_mid 0.17
_exptl_crystal_size_min 0.10
_refine_diff_density_max 0.940
_refine_diff_density_min -0.560
_refine_diff_density_rms 0.073
_refine_ls_abs_structure_details 'Flack H D (1983), Acta Cryst. A39, 876-881'
_refine_ls_abs_structure_Flack 0.00
_refine_ls_extinction_method none
_refine_ls_goodness_of_fit_ref 1.013
_refine_ls_hydrogen_treatment constr
_refine_ls_matrix_type full
_refine_ls_number_parameters 469
_refine_ls_number_reflns 6816
_refine_ls_number_restraints 5
_refine_ls_restrained_S_all 1.014
_refine_ls_R_factor_all 0.0870
_refine_ls_R_factor_gt 0.0540
_refine_ls_shift/su_max 0.000
_refine_ls_shift/su_mean 0.000
_refine_ls_structure_factor_coef Fsqd
_refine_ls_weighting_details 'calc w=1/[\s^2^(Fo^2^)+(0.0601P)^2^+4.4415P] where P=(Fo^2^+2Fc^2^)/3'
_refine_ls_weighting_scheme calc
_refine_ls_wR_factor_gt 0.1179
_refine_ls_wR_factor_ref 0.1347
_reflns_number_gt 4984
_reflns_number_total 6816
_reflns_threshold_expression >2sigma(I)
_cod_data_source_file c6dt02995g2.cif
_cod_data_source_block 4
_cod_depositor_comments
;
The following automatic conversions were performed:

'_symmetry_cell_setting' value 'Orthorhombic' changed to
'orthorhombic' according to
/usr/data/users/saulius/crontab/automatic-downloads/rss-feeds/RSC/lib/dictionaries/cif_core.dic
dictionary named 'cif_core.dic' version 2.4.2 from 2011-04-26.

Automatic conversion script
Id: cif_fix_values 4268 2015-11-12 08:31:59Z antanas 

 Adding full bibliography for 7040808--7040813.cif.
;
_cod_original_sg_symbol_H-M Pna21
_cod_database_code 7040809

loop_
_symmetry_equiv_pos_as_xyz
'x, y, z'
'-x, -y, z+1/2'
'-x+1/2, y+1/2, z+1/2'
'x+1/2, -y+1/2, z'

loop_
_atom_site_label
_atom_site_type_symbol
_atom_site_fract_x
_atom_site_fract_y
_atom_site_fract_z
_atom_site_U_iso_or_equiv
_atom_site_adp_type
_atom_site_occupancy
_atom_site_symmetry_multiplicity
_atom_site_calc_flag
_atom_site_refinement_flags
_atom_site_disorder_assembly
_atom_site_disorder_group
Fe1 Fe 0.22182(6) 0.44278(7) 0.48835(7) 0.0417(3) Uani 1 1 d . . .
Br1 Br 0.09861(5) 0.47140(6) 0.54723(9) 0.0865(4) Uani 1 1 d . . .
Br2 Br 0.26695(8) 0.57889(7) 0.42580(7) 0.0991(5) Uani 1 1 d . . .
Br3 Br 0.24166(6) 0.30134(6) 0.41769(6) 0.0701(3) Uani 1 1 d . . .
P1 P 0.30490(9) 0.40909(12) 0.59574(11) 0.0298(4) Uani 1 1 d . . .
N1 N 0.4114(3) 0.8146(4) 0.5011(3) 0.0336(14) Uani 1 1 d . . .
N2 N 0.4513(3) 0.7916(4) 0.6131(4) 0.0337(14) Uani 1 1 d . . .
C1 C 0.2705(4) 0.3117(5) 0.6525(4) 0.0368(18) Uani 1 1 d . . .
C2 C 0.2237(5) 0.2465(6) 0.6184(5) 0.061(3) Uani 1 1 d . . .
H2A H 0.2109 0.2530 0.5674 0.073 Uiso 1 1 calc R . .
C3 C 0.1952(6) 0.1710(6) 0.6595(6) 0.073(3) Uani 1 1 d . . .
H3A H 0.1629 0.1260 0.6363 0.088 Uiso 1 1 calc R . .
C4 C 0.2133(5) 0.1618(6) 0.7321(6) 0.052(2) Uani 1 1 d . . .
H4A H 0.1951 0.1094 0.7596 0.063 Uiso 1 1 calc R . .
C5 C 0.2579(5) 0.2278(6) 0.7657(6) 0.066(3) Uani 1 1 d . . .
H5A H 0.2696 0.2221 0.8171 0.079 Uiso 1 1 calc R . .
C6 C 0.2861(5) 0.3025(6) 0.7260(5) 0.063(3) Uani 1 1 d . . .
H6A H 0.3168 0.3483 0.7502 0.075 Uiso 1 1 calc R . .
C7 C 0.3231(4) 0.5003(5) 0.6654(4) 0.0337(17) Uani 1 1 d . . .
C8 C 0.3919(4) 0.5076(5) 0.7036(4) 0.0395(18) Uani 1 1 d . . .
H8A H 0.4329 0.4666 0.6912 0.047 Uiso 1 1 calc R . .
C9 C 0.4021(5) 0.5729(6) 0.7588(5) 0.053(2) Uani 1 1 d . . .
H9A H 0.4499 0.5775 0.7836 0.063 Uiso 1 1 calc R . .
C10 C 0.3434(6) 0.6309(5) 0.7779(5) 0.054(2) Uani 1 1 d . . .
H10A H 0.3502 0.6753 0.8166 0.064 Uiso 1 1 calc R . .
C11 C 0.2739(5) 0.6258(5) 0.7414(5) 0.053(2) Uani 1 1 d . . .
H11A H 0.2331 0.6663 0.7552 0.064 Uiso 1 1 calc R . .
C12 C 0.2641(4) 0.5615(5) 0.6845(5) 0.042(2) Uani 1 1 d . . .
H12A H 0.2169 0.5591 0.6583 0.050 Uiso 1 1 calc R . .
C13 C 0.4004(4) 0.3763(5) 0.5649(4) 0.0355(17) Uani 1 1 d . . .
C14 C 0.4371(5) 0.4344(7) 0.5159(5) 0.069(3) Uani 1 1 d . . .
H14A H 0.4130 0.4912 0.5014 0.083 Uiso 1 1 calc R . .
C15 C 0.5083(6) 0.4128(10) 0.4871(7) 0.096(4) Uani 1 1 d . . .
H15A H 0.5340 0.4554 0.4550 0.115 Uiso 1 1 calc R . .
C16 C 0.5411(6) 0.3289(10) 0.5057(7) 0.089(4) Uani 1 1 d . . .
H16A H 0.5886 0.3110 0.4842 0.107 Uiso 1 1 calc R . .
C17 C 0.5063(6) 0.2718(7) 0.5543(9) 0.094(4) Uani 1 1 d . . .
H17A H 0.5306 0.2150 0.5686 0.112 Uiso 1 1 calc R . .
C18 C 0.4351(5) 0.2941(6) 0.5841(6) 0.069(3) Uani 1 1 d . . .
H18A H 0.4108 0.2523 0.6178 0.083 Uiso 1 1 calc R . .
C19 C 0.4617(4) 0.8408(4) 0.5509(5) 0.0368(17) Uani 1 1 d . . .
H19A H 0.4997 0.8877 0.5438 0.044 Uiso 1 1 calc R . .
C20 C 0.3663(4) 0.7454(5) 0.5317(5) 0.0392(18) Uani 1 1 d . . .
H20A H 0.3251 0.7136 0.5080 0.047 Uiso 1 1 calc R . .
C21 C 0.3913(4) 0.7313(5) 0.6008(5) 0.0396(19) Uani 1 1 d . . .
H21A H 0.3711 0.6874 0.6354 0.047 Uiso 1 1 calc R . .
C22 C 0.4030(4) 0.8498(5) 0.4253(5) 0.0382(18) Uani 1 1 d . . .
C23 C 0.4403(5) 0.8030(6) 0.3701(5) 0.047(2) Uani 1 1 d . . .
C24 C 0.4300(5) 0.8363(7) 0.2975(6) 0.065(3) Uani 1 1 d . . .
H24A H 0.4549 0.8059 0.2573 0.078 Uiso 1 1 calc R . .
C25 C 0.3841(6) 0.9126(7) 0.2843(6) 0.069(3) Uani 1 1 d . . .
H25A H 0.3779 0.9349 0.2350 0.082 Uiso 1 1 calc R . .
C26 C 0.3474(5) 0.9568(7) 0.3412(6) 0.063(3) Uani 1 1 d . . .
H26A H 0.3156 1.0091 0.3305 0.075 Uiso 1 1 calc R . .
C27 C 0.3551(4) 0.9273(5) 0.4148(5) 0.0438(19) Uani 1 1 d . . .
C28 C 0.3143(5) 0.9766(5) 0.4779(6) 0.054(2) Uani 1 1 d . . .
H28A H 0.3154 0.9340 0.5221 0.065 Uiso 1 1 calc R . .
C29 C 0.3561(6) 1.0666(7) 0.4988(8) 0.096(4) Uani 1 1 d . . .
H29A H 0.4095 1.0521 0.5109 0.144 Uiso 1 1 calc R . .
H29B H 0.3312 1.0952 0.5420 0.144 Uiso 1 1 calc R . .
H29C H 0.3544 1.1104 0.4568 0.144 Uiso 1 1 calc R . .
C30 C 0.2317(5) 0.9970(8) 0.4600(6) 0.080(3) Uani 1 1 d . . .
H30A H 0.2056 0.9385 0.4466 0.119 Uiso 1 1 calc R . .
H30B H 0.2290 1.0410 0.4183 0.119 Uiso 1 1 calc R . .
H30C H 0.2067 1.0248 0.5036 0.119 Uiso 1 1 calc R . .
C31 C 0.4941(5) 0.7204(7) 0.3849(6) 0.063(3) Uani 1 1 d . . .
H31A H 0.4823 0.6968 0.4360 0.076 Uiso 1 1 calc R . .
C32 C 0.5766(6) 0.7566(10) 0.3862(8) 0.114(5) Uani 1 1 d . . .
H32A H 0.6116 0.7043 0.3962 0.171 Uiso 1 1 calc R . .
H32B H 0.5819 0.8040 0.4254 0.171 Uiso 1 1 calc R . .
H32C H 0.5891 0.7847 0.3380 0.171 Uiso 1 1 calc R . .
C33 C 0.4824(7) 0.6395(9) 0.3323(7) 0.111(5) Uani 1 1 d . . .
H33A H 0.4292 0.6181 0.3351 0.167 Uiso 1 1 calc R . .
H33B H 0.5167 0.5879 0.3460 0.167 Uiso 1 1 calc R . .
H33C H 0.4939 0.6598 0.2814 0.167 Uiso 1 1 calc R . .
C34 C 0.4917(4) 0.7988(5) 0.6834(5) 0.0385(18) Uani 1 1 d . . .
C35 C 0.4634(5) 0.8619(6) 0.7345(6) 0.056(2) Uani 1 1 d . B .
C36 C 0.4960(7) 0.8588(9) 0.8044(7) 0.084(3) Uani 1 1 d . . .
H36A H 0.4784 0.8996 0.8426 0.101 Uiso 1 1 calc R . .
C37 C 0.5545(8) 0.7955(12) 0.8184(7) 0.103(5) Uani 1 1 d . . .
H37A H 0.5759 0.7932 0.8669 0.124 Uiso 1 1 calc R . .
C38 C 0.5826(6) 0.7367(8) 0.7658(7) 0.071(3) Uani 1 1 d . . .
H38A H 0.6240 0.6960 0.7772 0.085 Uiso 1 1 calc R . .
C39 C 0.5511(4) 0.7362(5) 0.6958(5) 0.048(2) Uani 1 1 d . . .
C40 C 0.3999(5) 0.9326(6) 0.7141(8) 0.082(4) Uani 1 1 d D . .
H40 H 0.4050 0.9325 0.6587 0.099 Uiso 1 1 calc R A 1
C41 C 0.4161(19) 1.0330(14) 0.730(2) 0.106(8) Uani 0.50 1 d PD B 1
H41A H 0.4708 1.0454 0.7224 0.159 Uiso 0.50 1 calc PR B 1
H41B H 0.4021 1.0473 0.7813 0.159 Uiso 0.50 1 calc PR B 1
H41C H 0.3861 1.0724 0.6960 0.159 Uiso 0.50 1 calc PR B 1
C42 C 0.3200(11) 0.8948(19) 0.722(2) 0.106(8) Uani 0.50 1 d PD B 1
H42A H 0.3202 0.8271 0.7122 0.159 Uiso 0.50 1 calc PR B 1
H42B H 0.2863 0.9261 0.6860 0.159 Uiso 0.50 1 calc PR B 1
H42C H 0.3014 0.9066 0.7724 0.159 Uiso 0.50 1 calc PR B 1
C41A C 0.4281(18) 1.0267(14) 0.690(2) 0.106(8) Uani 0.50 1 d PD B 2
H41D H 0.4751 1.0193 0.6611 0.159 Uiso 0.50 1 calc PR B 2
H41E H 0.4388 1.0651 0.7343 0.159 Uiso 0.50 1 calc PR B 2
H41F H 0.3889 1.0575 0.6599 0.159 Uiso 0.50 1 calc PR B 2
C42A C 0.3292(13) 0.9238(19) 0.7596(18) 0.106(8) Uani 0.50 1 d PD B 2
H42D H 0.3185 0.8573 0.7689 0.159 Uiso 0.50 1 calc PR B 2
H42E H 0.2861 0.9520 0.7328 0.159 Uiso 0.50 1 calc PR B 2
H42F H 0.3364 0.9564 0.8071 0.159 Uiso 0.50 1 calc PR B 2
C43 C 0.5822(5) 0.6737(6) 0.6374(6) 0.064(3) Uani 1 1 d . . .
H43A H 0.5404 0.6653 0.6001 0.077 Uiso 1 1 calc R . .
C44 C 0.6044(6) 0.5773(7) 0.6622(9) 0.118(5) Uani 1 1 d . . .
H44A H 0.5611 0.5480 0.6880 0.177 Uiso 1 1 calc R . .
H44B H 0.6482 0.5813 0.6960 0.177 Uiso 1 1 calc R . .
H44C H 0.6182 0.5394 0.6188 0.177 Uiso 1 1 calc R . .
C45 C 0.6485(6) 0.7206(8) 0.5961(7) 0.091(3) Uani 1 1 d . . .
H45A H 0.6683 0.6778 0.5581 0.136 Uiso 1 1 calc R . .
H45B H 0.6894 0.7358 0.6314 0.136 Uiso 1 1 calc R . .
H45C H 0.6303 0.7784 0.5724 0.136 Uiso 1 1 calc R . .

loop_
_atom_site_aniso_label
_atom_site_aniso_U_11
_atom_site_aniso_U_22
_atom_site_aniso_U_33
_atom_site_aniso_U_23
_atom_site_aniso_U_13
_atom_site_aniso_U_12
Fe1 0.0445(6) 0.0315(5) 0.0492(7) 0.0067(6) -0.0154(6) -0.0036(5)
Br1 0.0413(4) 0.0497(5) 0.1683(12) -0.0011(7) -0.0018(6) 0.0123(4)
Br2 0.1570(12) 0.0641(6) 0.0762(8) 0.0324(7) -0.0472(8) -0.0522(7)
Br3 0.1047(7) 0.0534(5) 0.0523(6) -0.0125(5) -0.0055(6) -0.0078(5)
P1 0.0293(9) 0.0242(8) 0.0360(11) 0.0034(8) -0.0001(8) 0.0008(7)
N1 0.027(3) 0.032(3) 0.042(4) 0.006(3) -0.005(3) -0.003(2)
N2 0.027(3) 0.028(3) 0.046(4) 0.003(3) -0.002(3) -0.004(2)
C1 0.034(4) 0.033(4) 0.043(5) 0.006(4) 0.002(3) 0.009(3)
C2 0.091(7) 0.047(5) 0.045(6) -0.002(4) -0.007(5) -0.029(5)
C3 0.097(7) 0.041(5) 0.081(8) 0.008(5) -0.003(6) -0.036(5)
C4 0.059(5) 0.038(5) 0.061(7) 0.019(4) 0.005(5) -0.007(4)
C5 0.076(6) 0.056(5) 0.066(7) 0.032(5) -0.019(5) -0.016(5)
C6 0.074(6) 0.059(6) 0.056(6) 0.023(5) -0.025(5) -0.028(5)
C7 0.038(4) 0.026(3) 0.037(5) 0.005(3) 0.007(3) 0.000(3)
C8 0.048(5) 0.034(4) 0.037(5) 0.003(4) -0.003(4) 0.004(3)
C9 0.071(6) 0.040(5) 0.048(6) 0.003(4) -0.009(5) -0.011(4)
C10 0.085(7) 0.033(4) 0.043(5) 0.004(4) 0.010(5) -0.013(4)
C11 0.072(6) 0.028(4) 0.060(6) -0.003(4) 0.031(5) 0.003(4)
C12 0.042(4) 0.030(4) 0.053(6) 0.008(4) 0.013(4) -0.006(3)
C13 0.027(3) 0.042(4) 0.037(5) -0.008(4) -0.001(3) 0.001(3)
C14 0.044(5) 0.104(7) 0.059(7) 0.019(6) 0.006(4) 0.017(5)
C15 0.055(6) 0.147(11) 0.085(9) 0.023(9) 0.022(6) 0.017(7)
C16 0.040(5) 0.137(11) 0.091(10) -0.034(8) 0.019(6) 0.013(7)
C17 0.053(6) 0.068(6) 0.159(13) -0.027(8) -0.006(8) 0.021(5)
C18 0.047(5) 0.047(5) 0.113(9) 0.003(5) 0.011(5) 0.018(4)
C19 0.033(4) 0.029(3) 0.049(5) 0.009(4) 0.002(4) -0.002(3)
C20 0.033(4) 0.035(4) 0.050(5) 0.012(4) -0.004(4) -0.015(3)
C21 0.036(4) 0.037(4) 0.045(5) 0.008(4) 0.003(4) -0.013(3)
C22 0.032(4) 0.040(4) 0.043(5) 0.015(4) -0.005(4) -0.007(3)
C23 0.040(4) 0.059(5) 0.041(5) 0.011(5) 0.007(4) -0.001(4)
C24 0.063(6) 0.075(6) 0.056(7) 0.001(6) -0.001(5) 0.009(5)
C25 0.069(6) 0.088(7) 0.049(7) 0.014(6) -0.012(5) -0.009(6)
C26 0.058(6) 0.063(6) 0.067(7) 0.028(6) -0.011(5) 0.005(5)
C27 0.036(4) 0.043(4) 0.053(6) 0.018(5) -0.011(4) -0.003(3)
C28 0.058(5) 0.044(4) 0.060(6) 0.015(5) 0.000(5) 0.007(4)
C29 0.078(7) 0.068(7) 0.141(11) -0.015(7) -0.001(8) 0.008(5)
C30 0.066(6) 0.086(7) 0.086(8) 0.018(6) 0.012(5) 0.020(5)
C31 0.058(5) 0.076(6) 0.057(6) 0.012(5) 0.016(5) 0.024(5)
C32 0.056(6) 0.136(11) 0.151(13) 0.022(9) -0.003(7) 0.037(7)
C33 0.126(11) 0.091(9) 0.117(12) -0.040(8) -0.015(9) 0.029(8)
C34 0.036(4) 0.036(4) 0.044(5) -0.004(4) -0.004(4) -0.015(3)
C35 0.049(5) 0.055(5) 0.063(7) -0.013(5) 0.011(5) -0.017(4)
C36 0.080(7) 0.110(10) 0.062(8) -0.035(7) 0.008(6) -0.029(7)
C37 0.099(10) 0.146(13) 0.065(9) 0.012(9) -0.040(8) -0.063(9)
C38 0.064(6) 0.068(7) 0.080(9) 0.006(6) -0.031(6) -0.010(5)
C39 0.036(4) 0.041(4) 0.067(7) 0.009(5) -0.016(4) 0.001(4)
C40 0.069(7) 0.053(6) 0.126(11) -0.026(6) 0.036(7) 0.001(5)
C41 0.079(8) 0.075(9) 0.16(3) -0.002(10) 0.013(11) -0.001(6)
C42 0.079(8) 0.075(9) 0.16(3) -0.002(10) 0.013(11) -0.001(6)
C41A 0.079(8) 0.075(9) 0.16(3) -0.002(10) 0.013(11) -0.001(6)
C42A 0.079(8) 0.075(9) 0.16(3) -0.002(10) 0.013(11) -0.001(6)
C43 0.045(5) 0.054(5) 0.095(8) -0.013(5) -0.023(5) 0.014(4)
C44 0.069(7) 0.063(7) 0.221(17) 0.007(9) 0.008(9) 0.030(6)
C45 0.095(8) 0.075(7) 0.102(9) -0.015(7) 0.008(7) 0.009(6)

loop_
_atom_type_symbol
_atom_type_description
_atom_type_scat_dispersion_real
_atom_type_scat_dispersion_imag
_atom_type_scat_source
C C 0.0033 0.0016 'International Tables Vol C Tables 4.2.6.8 and 6.1.1.4'
H H 0.0000 0.0000 'International Tables Vol C Tables 4.2.6.8 and 6.1.1.4'
N N 0.0061 0.0033 'International Tables Vol C Tables 4.2.6.8 and 6.1.1.4'
P P 0.1023 0.0942 'International Tables Vol C Tables 4.2.6.8 and 6.1.1.4'
Fe Fe 0.3463 0.8444 'International Tables Vol C Tables 4.2.6.8 and 6.1.1.4'
Br Br -0.2901 2.4595 'International Tables Vol C Tables 4.2.6.8 and 6.1.1.4'

loop_
_geom_angle_atom_site_label_1
_geom_angle_atom_site_label_2
_geom_angle_atom_site_label_3
_geom_angle
Br2 Fe1 Br3 112.66(7)
Br2 Fe1 Br1 111.27(6)
Br3 Fe1 Br1 119.83(5)
Br2 Fe1 P1 109.58(6)
Br3 Fe1 P1 99.57(6)
Br1 Fe1 P1 102.24(7)
C13 P1 C1 106.1(3)
C13 P1 C7 103.4(3)
C1 P1 C7 102.3(3)
C13 P1 Fe1 110.5(3)
C1 P1 Fe1 113.2(2)
C7 P1 Fe1 120.0(2)
C19 N1 C20 108.4(6)
C19 N1 C22 127.4(6)
C20 N1 C22 124.2(6)
C19 N2 C21 107.3(6)
C19 N2 C34 128.9(6)
C21 N2 C34 123.8(6)
C6 C1 C2 119.2(7)
C6 C1 P1 123.6(6)
C2 C1 P1 117.2(6)
C1 C2 C3 119.6(9)
C4 C3 C2 120.2(9)
C3 C4 C5 119.8(8)
C4 C5 C6 120.6(9)
C1 C6 C5 120.7(8)
C8 C7 C12 118.1(7)
C8 C7 P1 122.8(5)
C12 C7 P1 119.0(6)
C9 C8 C7 121.5(7)
C10 C9 C8 119.8(8)
C9 C10 C11 120.7(8)
C10 C11 C12 119.6(8)
C11 C12 C7 120.4(8)
C18 C13 C14 118.3(7)
C18 C13 P1 123.5(6)
C14 C13 P1 118.1(5)
C13 C14 C15 121.9(9)
C16 C15 C14 118.6(11)
C17 C16 C15 120.1(9)
C16 C17 C18 121.2(10)
C13 C18 C17 119.8(10)
N1 C19 N2 109.4(6)
C21 C20 N1 107.0(6)
C20 C21 N2 107.9(6)
C23 C22 C27 125.1(8)
C23 C22 N1 117.7(6)
C27 C22 N1 117.2(7)
C22 C23 C24 116.9(8)
C22 C23 C31 122.9(8)
C24 C23 C31 120.2(8)
C25 C24 C23 120.3(9)
C26 C25 C24 120.8(9)
C25 C26 C27 121.9(8)
C26 C27 C22 115.0(8)
C26 C27 C28 121.8(7)
C22 C27 C28 123.2(8)
C30 C28 C27 112.3(8)
C30 C28 C29 110.4(8)
C27 C28 C29 110.5(8)
C33 C31 C23 113.4(8)
C33 C31 C32 113.3(9)
C23 C31 C32 108.7(8)
C35 C34 C39 125.5(8)
C35 C34 N2 117.0(7)
C39 C34 N2 117.3(7)
C34 C35 C36 116.1(9)
C34 C35 C40 121.7(9)
C36 C35 C40 122.2(10)
C35 C36 C37 119.3(11)
C38 C37 C36 122.8(11)
C37 C38 C39 119.9(10)
C38 C39 C34 116.4(9)
C38 C39 C43 120.4(8)
C34 C39 C43 123.2(8)
C41 C40 C42A 97.7(17)
C41 C40 C41A 29(2)
C42A C40 C41A 120.5(16)
C41 C40 C42 120.3(16)
C42A C40 C42 31.5(16)
C41A C40 C42 131(2)
C41 C40 C35 116.6(17)
C42A C40 C35 114.3(15)
C41A C40 C35 114.7(15)
C42 C40 C35 114.3(14)
C39 C43 C44 115.9(10)
C39 C43 C45 111.1(7)
C44 C43 C45 110.6(8)

loop_
_geom_bond_atom_site_label_1
_geom_bond_atom_site_label_2
_geom_bond_distance
Fe1 Br2 2.3769(14)
Fe1 Br3 2.4082(14)
Fe1 Br1 2.4327(16)
Fe1 P1 2.463(2)
P1 C13 1.819(7)
P1 C1 1.826(7)
P1 C7 1.833(7)
N1 C19 1.309(9)
N1 C20 1.377(8)
N1 C22 1.462(10)
N2 C19 1.334(9)
N2 C21 1.373(8)
N2 C34 1.451(10)
C1 C6 1.355(11)
C1 C2 1.382(11)
C2 C3 1.397(12)
C3 C4 1.351(12)
C4 C5 1.363(12)
C5 C6 1.374(12)
C7 C8 1.388(10)
C7 C12 1.393(10)
C8 C9 1.372(11)
C9 C10 1.362(12)
C10 C11 1.381(12)
C11 C12 1.384(12)
C13 C18 1.363(10)
C13 C14 1.369(11)
C14 C15 1.382(13)
C15 C16 1.367(15)
C16 C17 1.340(16)
C17 C18 1.390(13)
C20 C21 1.333(11)
C22 C23 1.362(11)
C22 C27 1.398(10)
C23 C24 1.401(12)
C23 C31 1.528(12)
C24 C25 1.371(13)
C25 C26 1.362(13)
C26 C27 1.397(12)
C27 C28 1.514(12)
C28 C30 1.508(13)
C28 C29 1.522(13)
C31 C33 1.505(14)
C31 C32 1.531(15)
C34 C35 1.378(11)
C34 C39 1.386(10)
C35 C36 1.382(14)
C35 C40 1.542(14)
C36 C37 1.386(18)
C37 C38 1.356(18)
C38 C39 1.374(13)
C39 C43 1.482(12)
C40 C41 1.485(18)
C40 C42A 1.487(17)
C40 C41A 1.491(17)
C40 C42 1.503(17)
C43 C44 1.494(13)
C43 C45 1.529(14)
